data_7216007
loop_
_publ_author_name
'Zhang, Chuanlei'
'Hao, Han'
'Shi, Zhenzhen'
'Zheng, Hegen'

_publ_section_title
;
 Four new metal--organic frameworks based on a rigid linear ligand:
 synthesis, optical properties and structural investigation
;
_journal_name_full CrystEngComm
_journal_paper_doi 10.1039/c4ce00224e
_journal_year 2014
_chemical_formula_sum 'C34 H26 Cd N4 O6'
_chemical_formula_weight 698.99
_chemical_name_systematic
; 
 ? 
;
_space_group_IT_number 2
_symmetry_cell_setting triclinic
_symmetry_space_group_name_Hall '-P 1'
_symmetry_space_group_name_H-M 'P -1'
_atom_sites_solution_hydrogens geom
_atom_sites_solution_primary direct
_atom_sites_solution_secondary difmap
_audit_creation_method SHELXL-97
_cell_angle_alpha 84.0930(10)
_cell_angle_beta 89.4220(10)
_cell_angle_gamma 83.414(2)
_cell_formula_units_Z 2
_cell_length_a 9.4740(8)
_cell_length_b 11.2487(10)
_cell_length_c 16.5633(15)
_cell_measurement_reflns_used 4209
_cell_measurement_temperature 293(2)
_cell_measurement_theta_max 26.38
_cell_measurement_theta_min 2.31
_cell_volume 1744.2(3)
_computing_cell_refinement 'Bruker SMART'
_computing_data_collection 'Bruker SMART'
_computing_data_reduction 'Bruker SAINT'
_computing_molecular_graphics 'Bruker SHELXTL'
_computing_publication_material 'Bruker SHELXTL'
_computing_structure_refinement 'SHELXL-97 (Sheldrick, 1997)'
_computing_structure_solution 'SHELXS-97 (Sheldrick, 1990)'
_diffrn_ambient_temperature 293(2)
_diffrn_measured_fraction_theta_full 0.983
_diffrn_measured_fraction_theta_max 0.983
_diffrn_measurement_device_type 'CCD area detector'
_diffrn_measurement_method 'phi and omega scans'
_diffrn_radiation_monochromator graphite
_diffrn_radiation_source 'fine-focus sealed tube'
_diffrn_radiation_type MoK\a
_diffrn_radiation_wavelength 0.71073
_diffrn_reflns_av_R_equivalents 0.0791
_diffrn_reflns_av_sigmaI/netI 0.1153
_diffrn_reflns_limit_h_max 11
_diffrn_reflns_limit_h_min -11
_diffrn_reflns_limit_k_max 13
_diffrn_reflns_limit_k_min -12
_diffrn_reflns_limit_l_max 19
_diffrn_reflns_limit_l_min -19
_diffrn_reflns_number 12186
_diffrn_reflns_theta_full 25.00
_diffrn_reflns_theta_max 25.00
_diffrn_reflns_theta_min 1.24
_exptl_absorpt_coefficient_mu 0.672
_exptl_absorpt_correction_T_max 0.7796
_exptl_absorpt_correction_T_min 0.7655
_exptl_absorpt_correction_type multi-scan
_exptl_absorpt_process_details 'SADABS; Bruker, 2000'
_exptl_crystal_density_diffrn 1.331
_exptl_crystal_density_meas 1.331
_exptl_crystal_density_method 'not measured'
_exptl_crystal_F_000 708
_exptl_crystal_size_max 0.42
_exptl_crystal_size_mid 0.41
_exptl_crystal_size_min 0.39
_platon_squeeze_details ' '
_refine_diff_density_max 1.944
_refine_diff_density_min -2.748
_refine_diff_density_rms 0.186
_refine_ls_extinction_method none
_refine_ls_goodness_of_fit_ref 1.061
_refine_ls_hydrogen_treatment mixed
_refine_ls_matrix_type full
_refine_ls_number_parameters 408
_refine_ls_number_reflns 6062
_refine_ls_number_restraints 0
_refine_ls_restrained_S_all 1.061
_refine_ls_R_factor_all 0.0873
_refine_ls_R_factor_gt 0.0823
_refine_ls_shift/su_max 0.000
_refine_ls_shift/su_mean 0.000
_refine_ls_structure_factor_coef Fsqd
_refine_ls_weighting_details 'calc w=1/[\s^2^(Fo^2^)+(0.1445P)^2^+0.0000P] where P=(Fo^2^+2Fc^2^)/3'
_refine_ls_weighting_scheme calc
_refine_ls_wR_factor_gt 0.2205
_refine_ls_wR_factor_ref 0.2259
_reflns_number_gt 5209
_reflns_number_total 6062
_reflns_threshold_expression >2sigma(I)
_cod_data_source_file c4ce00224e2.cif
_cod_data_source_block 1
_cod_depositor_comments
;
The following automatic conversions were performed:

'_symmetry_cell_setting' value 'Triclinic' changed to 'triclinic'
according to
/usr/data/users/saulius/crontab/automatic-downloads/rss-feeds/RSC/lib/dictionaries/cif_core.dic
dictionary named 'cif_core.dic' version 2.4.2 from 2011-04-26.

Automatic conversion script
Id: cif_fix_values 2281 2013-09-26 08:29:07Z andrius 
;
_cod_original_sg_symbol_H-M P-1
_cod_database_code 7216007

loop_
_symmetry_equiv_pos_as_xyz
'x, y, z'
'-x, -y, -z'

loop_
_atom_site_label
_atom_site_type_symbol
_atom_site_fract_x
_atom_site_fract_y
_atom_site_fract_z
_atom_site_U_iso_or_equiv
_atom_site_adp_type
_atom_site_occupancy
_atom_site_symmetry_multiplicity
_atom_site_calc_flag
_atom_site_refinement_flags
C31 C -0.2105(7) 1.0170(6) 0.4524(5) 0.0402(16) Uani 1 1 d .
Cd1 Cd 0.36707(4) 0.42304(3) 0.43691(2) 0.0280(2) Uani 1 1 d .
O6 O 0.1922(8) -0.1402(6) 0.1028(4) 0.081(2) Uani 1 1 d .
O2 O 0.3882(6) 0.3355(5) 0.3086(3) 0.0588(15) Uani 1 1 d .
O1 O 0.1911(6) 0.3238(5) 0.3783(3) 0.0542(13) Uani 1 1 d .
O4 O 0.4218(5) 0.4928(5) 0.5852(3) 0.0571(15) Uani 1 1 d .
O3 O 0.2250(6) 0.4368(5) 0.5499(3) 0.0520(13) Uani 1 1 d .
O5 O 0.2883(6) 0.4306(6) 0.9858(3) 0.0713(18) Uani 1 1 d .
N2 N 0.6802(6) 0.1011(5) 0.4819(4) 0.0446(14) Uani 1 1 d .
N1 N 0.5114(6) 0.2535(5) 0.4840(4) 0.0446(14) Uani 1 1 d .
N4 N 0.1075(6) 0.7676(5) 0.3747(4) 0.0398(13) Uani 1 1 d .
N3 N 0.2614(6) 0.6050(5) 0.3817(4) 0.0424(14) Uani 1 1 d .
C1 C 0.2662(8) 0.2995(6) 0.3184(4) 0.0426(16) Uani 1 1 d .
C7 C 0.3044(10) 0.1557(8) 0.2136(5) 0.063(2) Uani 1 1 d .
H7 H 0.4015 0.1492 0.2234 0.075 Uiso 1 1 calc R
C2 C 0.2128(8) 0.2293(6) 0.2573(4) 0.0448(16) Uani 1 1 d .
C4 C 0.0179(9) 0.1736(7) 0.1812(5) 0.0524(19) Uani 1 1 d .
H4 H -0.0786 0.1807 0.1691 0.063 Uiso 1 1 calc R
C6 C 0.2536(10) 0.0912(8) 0.1552(5) 0.064(2) Uani 1 1 d .
H6 H 0.3164 0.0408 0.1271 0.077 Uiso 1 1 calc R
C3 C 0.0688(9) 0.2364(7) 0.2429(4) 0.0496(17) Uani 1 1 d .
H3 H 0.0052 0.2823 0.2736 0.060 Uiso 1 1 calc R
C5 C 0.1142(8) 0.1018(6) 0.1396(4) 0.0459(17) Uani 1 1 d .
C10 C 0.0399(9) -0.1165(7) -0.0156(5) 0.0551(19) Uani 1 1 d .
H10 H 0.0668 -0.1960 -0.0250 0.066 Uiso 1 1 calc R
C8 C 0.0547(9) 0.0473(7) 0.0669(5) 0.054(2) Uani 1 1 d .
C9 C 0.0977(9) -0.0718(7) 0.0506(5) 0.0540(19) Uani 1 1 d .
C11 C 0.2567(16) -0.2505(10) 0.0816(7) 0.105(4) Uani 1 1 d .
H11A H 0.1903 -0.3091 0.0889 0.158 Uiso 1 1 calc R
H11B H 0.3383 -0.2765 0.1155 0.158 Uiso 1 1 calc R
H11C H 0.2858 -0.2417 0.0258 0.158 Uiso 1 1 calc R
C12 C 0.2997(7) 0.4722(5) 0.5999(4) 0.0327(14) Uani 1 1 d .
C13 C 0.2393(7) 0.4840(6) 0.6837(4) 0.0368(14) Uani 1 1 d .
C14 C 0.1074(8) 0.4477(7) 0.7028(4) 0.0488(18) Uani 1 1 d .
H14 H 0.0539 0.4196 0.6635 0.059 Uiso 1 1 calc R
C17 C 0.2604(7) 0.5376(7) 0.8197(4) 0.0462(17) Uani 1 1 d .
H17 H 0.3113 0.5692 0.8585 0.055 Uiso 1 1 calc R
C18 C 0.3147(7) 0.5303(7) 0.7419(4) 0.0443(16) Uani 1 1 d .
H18 H 0.4024 0.5568 0.7289 0.053 Uiso 1 1 calc R
C20 C -0.0775(8) 0.5356(7) 0.9309(4) 0.0488(17) Uani 1 1 d .
H20 H -0.1304 0.5610 0.8841 0.059 Uiso 1 1 calc R
C16 C 0.1279(7) 0.4970(6) 0.8397(4) 0.0422(16) Uani 1 1 d .
C19 C 0.0666(7) 0.5006(6) 0.9238(4) 0.0423(16) Uani 1 1 d .
C21 C 0.1463(8) 0.4659(7) 0.9946(4) 0.0487(17) Uani 1 1 d .
C15 C 0.0555(8) 0.4535(8) 0.7814(5) 0.054(2) Uani 1 1 d .
H15 H -0.0319 0.4266 0.7943 0.065 Uiso 1 1 calc R
C22 C 0.3732(11) 0.3930(12) 1.0549(6) 0.092(4) Uani 1 1 d .
H22A H 0.3584 0.4520 1.0930 0.137 Uiso 1 1 calc R
H22B H 0.4714 0.3839 1.0393 0.137 Uiso 1 1 calc R
H22C H 0.3479 0.3173 1.0795 0.137 Uiso 1 1 calc R
C23 C 0.2721(9) 0.6667(7) 0.3074(5) 0.0515(19) Uani 1 1 d .
H23 H 0.3348 0.6433 0.2669 0.062 Uiso 1 1 calc R
C24 C 0.1781(9) 0.7675(7) 0.3010(5) 0.0493(18) Uani 1 1 d .
H24 H 0.1639 0.8248 0.2564 0.059 Uiso 1 1 calc R
C25 C 0.1633(7) 0.6694(6) 0.4218(4) 0.0399(15) Uani 1 1 d .
H25 H 0.1369 0.6493 0.4753 0.048 Uiso 1 1 calc R
C26 C -0.0022(7) 0.8552(6) 0.3989(4) 0.0396(15) Uani 1 1 d .
C29 C -0.0087(8) 0.9739(6) 0.3693(5) 0.0521(19) Uani 1 1 d .
H29 H 0.0581 0.9990 0.3317 0.063 Uiso 1 1 calc R
C27 C -0.0982(8) 0.8175(6) 0.4550(5) 0.0497(19) Uani 1 1 d .
H27 H -0.0922 0.7367 0.4750 0.060 Uiso 1 1 calc R
C33 C 0.5251(8) 0.1916(7) 0.5585(5) 0.0497(18) Uani 1 1 d .
H33 H 0.4722 0.2119 0.6037 0.060 Uiso 1 1 calc R
C34 C 0.6053(8) 0.1967(6) 0.4387(5) 0.0478(18) Uani 1 1 d .
H34 H 0.6190 0.2190 0.3837 0.057 Uiso 1 1 calc R
C32 C 0.6243(8) 0.0978(7) 0.5585(5) 0.0510(19) Uani 1 1 d .
H32 H 0.6505 0.0409 0.6021 0.061 Uiso 1 1 calc R
C28 C -0.2050(8) 0.8989(6) 0.4826(5) 0.0515(19) Uani 1 1 d .
H28 H -0.2711 0.8735 0.5206 0.062 Uiso 1 1 calc R
C30 C -0.1140(8) 1.0562(6) 0.3951(5) 0.055(2) Uani 1 1 d .
H30 H -0.1203 1.1367 0.3744 0.066 Uiso 1 1 calc R

loop_
_atom_site_aniso_label
_atom_site_aniso_U_11
_atom_site_aniso_U_22
_atom_site_aniso_U_33
_atom_site_aniso_U_23
_atom_site_aniso_U_13
_atom_site_aniso_U_12
C31 0.036(3) 0.028(3) 0.052(4) 0.001(3) -0.008(3) 0.008(3)
Cd1 0.0313(3) 0.0295(3) 0.0227(3) -0.0057(2) 0.0001(2) 0.00184(18)
O6 0.121(6) 0.066(4) 0.054(3) -0.015(3) -0.042(4) 0.012(4)
O2 0.067(4) 0.073(4) 0.044(3) -0.025(3) -0.002(3) -0.025(3)
O1 0.072(4) 0.062(3) 0.035(3) -0.019(2) -0.005(3) -0.022(3)
O4 0.047(3) 0.077(4) 0.052(3) -0.018(3) 0.027(3) -0.023(3)
O3 0.058(3) 0.072(4) 0.030(2) -0.019(2) 0.009(2) -0.013(3)
O5 0.049(3) 0.124(6) 0.035(3) 0.000(3) 0.007(3) 0.006(3)
N2 0.041(3) 0.038(3) 0.052(4) -0.005(3) -0.006(3) 0.008(2)
N1 0.045(3) 0.037(3) 0.049(3) -0.007(3) 0.001(3) 0.010(2)
N4 0.042(3) 0.032(3) 0.042(3) 0.004(2) -0.003(3) 0.005(2)
N3 0.048(3) 0.036(3) 0.039(3) 0.004(3) -0.003(3) 0.008(2)
C1 0.061(4) 0.036(4) 0.031(3) -0.003(3) -0.009(3) -0.006(3)
C7 0.056(5) 0.082(6) 0.053(5) -0.022(5) -0.007(4) -0.005(4)
C2 0.066(5) 0.042(4) 0.029(3) -0.009(3) -0.005(3) -0.013(3)
C4 0.064(5) 0.057(5) 0.039(4) -0.003(4) -0.013(4) -0.017(4)
C6 0.074(6) 0.068(5) 0.055(5) -0.029(4) 0.002(5) -0.009(4)
C3 0.066(5) 0.047(4) 0.034(4) -0.004(3) 0.005(4) -0.004(3)
C5 0.070(5) 0.036(4) 0.036(3) -0.015(3) 0.001(4) -0.012(3)
C10 0.076(5) 0.049(4) 0.042(4) -0.010(4) -0.007(4) -0.011(4)
C8 0.070(5) 0.058(5) 0.037(4) -0.012(4) -0.010(4) -0.016(4)
C9 0.072(5) 0.053(4) 0.039(4) -0.009(3) -0.012(4) -0.010(4)
C11 0.164(12) 0.074(7) 0.070(7) -0.020(6) -0.040(8) 0.032(7)
C12 0.037(3) 0.027(3) 0.033(3) -0.001(3) 0.009(3) 0.003(2)
C13 0.037(3) 0.045(4) 0.031(3) -0.012(3) 0.007(3) -0.009(3)
C14 0.056(4) 0.068(5) 0.027(3) -0.017(3) 0.012(3) -0.018(4)
C17 0.047(4) 0.073(5) 0.024(3) -0.016(3) 0.002(3) -0.018(3)
C18 0.034(3) 0.064(5) 0.037(4) -0.008(3) 0.006(3) -0.010(3)
C20 0.050(4) 0.067(5) 0.028(3) -0.004(3) 0.002(3) -0.006(3)
C16 0.047(4) 0.050(4) 0.032(3) -0.008(3) 0.013(3) -0.010(3)
C19 0.050(4) 0.056(4) 0.024(3) -0.009(3) 0.008(3) -0.013(3)
C21 0.048(4) 0.063(5) 0.035(4) -0.009(3) 0.012(3) -0.005(3)
C15 0.049(4) 0.084(6) 0.037(4) -0.017(4) 0.024(3) -0.032(4)
C22 0.065(6) 0.137(10) 0.062(6) 0.011(6) 0.014(5) 0.014(6)
C23 0.060(5) 0.054(4) 0.036(4) 0.001(3) 0.001(4) 0.013(4)
C24 0.063(5) 0.042(4) 0.038(4) 0.004(3) -0.004(4) 0.009(3)
C25 0.042(4) 0.035(3) 0.039(4) -0.002(3) -0.001(3) 0.009(3)
C26 0.040(4) 0.030(3) 0.046(4) 0.007(3) -0.002(3) 0.002(3)
C29 0.050(4) 0.042(4) 0.058(5) 0.010(4) 0.004(4) 0.006(3)
C27 0.051(4) 0.026(3) 0.069(5) 0.000(3) 0.001(4) 0.004(3)
C33 0.048(4) 0.053(4) 0.045(4) 0.000(4) 0.001(3) 0.003(3)
C34 0.049(4) 0.039(4) 0.048(4) 0.008(3) 0.002(4) 0.013(3)
C32 0.057(5) 0.041(4) 0.050(5) 0.006(4) -0.003(4) 0.006(3)
C28 0.039(4) 0.041(4) 0.071(5) 0.005(4) 0.009(4) 0.002(3)
C30 0.055(4) 0.030(4) 0.074(6) 0.013(4) 0.005(4) 0.008(3)

loop_
_atom_type_symbol
_atom_type_description
_atom_type_scat_dispersion_real
_atom_type_scat_dispersion_imag
_atom_type_scat_source
C C 0.0033 0.0016 'International Tables Vol C Tables 4.2.6.8 and 6.1.1.4'
H H 0.0000 0.0000 'International Tables Vol C Tables 4.2.6.8 and 6.1.1.4'
Cd Cd -0.8075 1.2024 'International Tables Vol C Tables 4.2.6.8 and 6.1.1.4'
N N 0.0061 0.0033 'International Tables Vol C Tables 4.2.6.8 and 6.1.1.4'
O O 0.0106 0.0060 'International Tables Vol C Tables 4.2.6.8 and 6.1.1.4'

loop_
_geom_angle_atom_site_label_1
_geom_angle_atom_site_label_2
_geom_angle_atom_site_label_3
_geom_angle
_geom_angle_site_symmetry_1
_geom_angle_site_symmetry_3
C28 C31 C30 121.7(7) . .
C28 C31 N2 118.1(7) . 1_465
C30 C31 N2 120.2(6) . 1_465
N3 Cd1 N1 169.4(2) . .
N3 Cd1 O3 90.1(2) . .
N1 Cd1 O3 97.6(2) . .
N3 Cd1 O4 85.1(2) . 2_666
N1 Cd1 O4 84.4(2) . 2_666
O3 Cd1 O4 125.77(18) . 2_666
N3 Cd1 O1 90.7(2) . .
N1 Cd1 O1 96.8(2) . .
O3 Cd1 O1 88.46(18) . .
O4 Cd1 O1 145.42(18) 2_666 .
N3 Cd1 O2 94.6(2) . .
N1 Cd1 O2 83.7(2) . .
O3 Cd1 O2 142.45(19) . .
O4 Cd1 O2 91.77(19) 2_666 .
O1 Cd1 O2 54.32(19) . .
C9 O6 C11 119.4(7) . .
C1 O2 Cd1 90.8(4) . .
C1 O1 Cd1 93.8(4) . .
C12 O4 Cd1 166.6(5) . 2_666
C12 O3 Cd1 104.5(4) . .
C21 O5 C22 119.9(6) . .
C32 N2 C34 105.5(6) . .
C32 N2 C31 127.1(6) . 1_645
C34 N2 C31 127.3(7) . 1_645
C34 N1 C33 105.2(6) . .
C34 N1 Cd1 123.3(5) . .
C33 N1 Cd1 131.5(5) . .
C25 N4 C24 107.0(6) . .
C25 N4 C26 125.1(6) . .
C24 N4 C26 127.9(6) . .
C25 N3 C23 106.4(6) . .
C25 N3 Cd1 121.4(5) . .
C23 N3 Cd1 132.1(5) . .
O1 C1 O2 121.0(7) . .
O1 C1 C2 119.9(7) . .
O2 C1 C2 119.1(7) . .
C2 C7 C6 121.0(8) . .
C2 C7 H7 119.5 . .
C6 C7 H7 119.5 . .
C7 C2 C3 118.8(7) . .
C7 C2 C1 121.3(7) . .
C3 C2 C1 119.9(7) . .
C5 C4 C3 118.6(8) . .
C5 C4 H4 120.7 . .
C3 C4 H4 120.7 . .
C5 C6 C7 119.9(8) . .
C5 C6 H6 120.1 . .
C7 C6 H6 120.1 . .
C2 C3 C4 119.9(7) . .
C2 C3 H3 120.1 . .
C4 C3 H3 120.1 . .
C6 C5 C4 121.7(7) . .
C6 C5 C8 121.8(7) . .
C4 C5 C8 116.1(7) . .
C8 C10 C9 122.0(8) 2 .
C8 C10 H10 119.0 2 .
C9 C10 H10 119.0 . .
C10 C8 C9 118.4(7) 2 .
C10 C8 C5 119.5(7) 2 .
C9 C8 C5 122.1(7) . .
O6 C9 C10 122.7(7) . .
O6 C9 C8 117.7(7) . .
C10 C9 C8 119.6(8) . .
O6 C11 H11A 109.5 . .
O6 C11 H11B 109.5 . .
H11A C11 H11B 109.5 . .
O6 C11 H11C 109.5 . .
H11A C11 H11C 109.5 . .
H11B C11 H11C 109.5 . .
O3 C12 O4 122.3(6) . .
O3 C12 C13 117.7(6) . .
O4 C12 C13 119.9(6) . .
C18 C13 C14 119.5(6) . .
C18 C13 C12 120.8(6) . .
C14 C13 C12 119.7(6) . .
C15 C14 C13 119.3(7) . .
C15 C14 H14 120.4 . .
C13 C14 H14 120.4 . .
C18 C17 C16 119.8(6) . .
C18 C17 H17 120.1 . .
C16 C17 H17 120.1 . .
C13 C18 C17 120.5(6) . .
C13 C18 H18 119.8 . .
C17 C18 H18 119.8 . .
C19 C20 C21 122.5(7) . 2_567
C19 C20 H20 118.7 . .
C21 C20 H20 118.7 2_567 .
C15 C16 C17 118.6(6) . .
C15 C16 C19 119.9(6) . .
C17 C16 C19 121.5(6) . .
C20 C19 C21 118.5(6) . .
C20 C19 C16 118.0(6) . .
C21 C19 C16 123.5(6) . .
O5 C21 C19 117.4(6) . .
O5 C21 C20 123.6(7) . 2_567
C19 C21 C20 118.9(7) . 2_567
C16 C15 C14 122.3(7) . .
C16 C15 H15 118.9 . .
C14 C15 H15 118.9 . .
O5 C22 H22A 109.5 . .
O5 C22 H22B 109.5 . .
H22A C22 H22B 109.5 . .
O5 C22 H22C 109.5 . .
H22A C22 H22C 109.5 . .
H22B C22 H22C 109.5 . .
C24 C23 N3 110.0(7) . .
C24 C23 H23 125.0 . .
N3 C23 H23 125.0 . .
C23 C24 N4 105.9(6) . .
C23 C24 H24 127.1 . .
N4 C24 H24 127.1 . .
N3 C25 N4 110.7(6) . .
N3 C25 H25 124.6 . .
N4 C25 H25 124.6 . .
C27 C26 C29 120.5(7) . .
C27 C26 N4 117.8(6) . .
C29 C26 N4 121.6(6) . .
C30 C29 C26 120.1(7) . .
C30 C29 H29 119.9 . .
C26 C29 H29 119.9 . .
C26 C27 C28 120.6(7) . .
C26 C27 H27 119.7 . .
C28 C27 H27 119.7 . .
C32 C33 N1 110.9(7) . .
C32 C33 H33 124.5 . .
N1 C33 H33 124.5 . .
N1 C34 N2 111.6(7) . .
N1 C34 H34 124.2 . .
N2 C34 H34 124.2 . .
C33 C32 N2 106.7(7) . .
C33 C32 H32 126.6 . .
N2 C32 H32 126.6 . .
C31 C28 C27 118.3(7) . .
C31 C28 H28 120.9 . .
C27 C28 H28 120.9 . .
C29 C30 C31 118.8(7) . .
C29 C30 H30 120.6 . .
C31 C30 H30 120.6 . .

loop_
_geom_bond_atom_site_label_1
_geom_bond_atom_site_label_2
_geom_bond_distance
_geom_bond_site_symmetry_2
C31 C28 1.366(10) .
C31 C30 1.385(11) .
C31 N2 1.438(9) 1_465
Cd1 N3 2.279(5) .
Cd1 N1 2.287(6) .
Cd1 O3 2.301(5) .
Cd1 O4 2.320(5) 2_666
Cd1 O1 2.377(5) .
Cd1 O2 2.429(5) .
O6 C9 1.364(10) .
O6 C11 1.395(11) .
O2 C1 1.271(10) .
O1 C1 1.250(9) .
O4 C12 1.223(8) .
O4 Cd1 2.320(5) 2_666
O3 C12 1.221(8) .
O5 C21 1.369(9) .
O5 C22 1.406(11) .
N2 C32 1.368(10) .
N2 C34 1.360(9) .
N2 C31 1.438(9) 1_645
N1 C34 1.311(9) .
N1 C33 1.353(10) .
N4 C25 1.344(9) .
N4 C24 1.386(10) .
N4 C26 1.431(8) .
N3 C25 1.328(9) .
N3 C23 1.358(9) .
C1 C2 1.473(9) .
C7 C2 1.381(11) .
C7 C6 1.387(12) .
C7 H7 0.9300 .
C2 C3 1.379(11) .
C4 C5 1.376(11) .
C4 C3 1.420(10) .
C4 H4 0.9300 .
C6 C5 1.338(12) .
C6 H6 0.9300 .
C3 H3 0.9300 .
C5 C8 1.545(10) .
C10 C8 1.361(11) 2
C10 C9 1.395(11) .
C10 H10 0.9300 .
C8 C10 1.361(11) 2
C8 C9 1.408(11) .
C11 H11A 0.9600 .
C11 H11B 0.9600 .
C11 H11C 0.9600 .
C12 C13 1.508(9) .
C13 C18 1.384(9) .
C13 C14 1.382(10) .
C14 C15 1.393(9) .
C14 H14 0.9300 .
C17 C18 1.389(9) .
C17 C16 1.409(10) .
C17 H17 0.9300 .
C18 H18 0.9300 .
C20 C19 1.385(10) .
C20 C21 1.389(10) 2_567
C20 H20 0.9300 .
C16 C15 1.351(11) .
C16 C19 1.507(9) .
C19 C21 1.397(10) .
C21 C20 1.389(10) 2_567
C15 H15 0.9300 .
C22 H22A 0.9600 .
C22 H22B 0.9600 .
C22 H22C 0.9600 .
C23 C24 1.355(10) .
C23 H23 0.9300 .
C24 H24 0.9300 .
C25 H25 0.9300 .
C26 C27 1.365(10) .
C26 C29 1.369(9) .
C29 C30 1.377(10) .
C29 H29 0.9300 .
C27 C28 1.391(10) .
C27 H27 0.9300 .
C33 C32 1.331(10) .
C33 H33 0.9300 .
C34 H34 0.9300 .
C32 H32 0.9300 .
C28 H28 0.9300 .
C30 H30 0.9300 .

loop_
_geom_torsion_atom_site_label_1
_geom_torsion_atom_site_label_2
_geom_torsion_atom_site_label_3
_geom_torsion_atom_site_label_4
_geom_torsion
_geom_torsion_site_symmetry_1
_geom_torsion_site_symmetry_4
N3 Cd1 O2 C1 -89.2(5) . .
N1 Cd1 O2 C1 101.3(5) . .
O3 Cd1 O2 C1 7.0(6) . .
O4 Cd1 O2 C1 -174.5(5) 2_666 .
O1 Cd1 O2 C1 -1.7(4) . .
N3 Cd1 O1 C1 96.9(5) . .
N1 Cd1 O1 C1 -75.5(5) . .
O3 Cd1 O1 C1 -173.0(4) . .
O4 Cd1 O1 C1 14.6(6) 2_666 .
O2 Cd1 O1 C1 1.7(4) . .
N3 Cd1 O3 C12 -98.7(5) . .
N1 Cd1 O3 C12 74.0(5) . .
O4 Cd1 O3 C12 -14.7(5) 2_666 .
O1 Cd1 O3 C12 170.6(4) . .
O2 Cd1 O3 C12 163.6(4) . .
N3 Cd1 N1 C34 -51.8(13) . .
O3 Cd1 N1 C34 172.1(6) . .
O4 Cd1 N1 C34 -62.4(6) 2_666 .
O1 Cd1 N1 C34 82.8(6) . .
O2 Cd1 N1 C34 29.9(6) . .
N3 Cd1 N1 C33 126.7(11) . .
O3 Cd1 N1 C33 -9.4(7) . .
O4 Cd1 N1 C33 116.1(7) 2_666 .
O1 Cd1 N1 C33 -98.7(7) . .
O2 Cd1 N1 C33 -151.5(7) . .
N1 Cd1 N3 C25 -133.8(10) . .
O3 Cd1 N3 C25 2.7(6) . .
O4 Cd1 N3 C25 -123.2(6) 2_666 .
O1 Cd1 N3 C25 91.2(6) . .
O2 Cd1 N3 C25 145.4(6) . .
N1 Cd1 N3 C23 50.4(14) . .
O3 Cd1 N3 C23 -173.1(7) . .
O4 Cd1 N3 C23 61.0(7) 2_666 .
O1 Cd1 N3 C23 -84.6(7) . .
O2 Cd1 N3 C23 -30.4(7) . .
Cd1 O1 C1 O2 -3.1(8) . .
Cd1 O1 C1 C2 177.6(6) . .
Cd1 O2 C1 O1 3.1(7) . .
Cd1 O2 C1 C2 -177.7(6) . .
C6 C7 C2 C3 1.0(13) . .
C6 C7 C2 C1 -179.0(8) . .
O1 C1 C2 C7 -150.3(8) . .
O2 C1 C2 C7 30.4(11) . .
O1 C1 C2 C3 29.7(11) . .
O2 C1 C2 C3 -149.6(7) . .
C2 C7 C6 C5 1.3(14) . .
C7 C2 C3 C4 -3.2(11) . .
C1 C2 C3 C4 176.8(7) . .
C5 C4 C3 C2 3.1(11) . .
C7 C6 C5 C4 -1.4(14) . .
C7 C6 C5 C8 170.8(8) . .
C3 C4 C5 C6 -0.8(12) . .
C3 C4 C5 C8 -173.4(7) . .
C6 C5 C8 C10 -130.6(9) . 2
C4 C5 C8 C10 42.0(11) . 2
C6 C5 C8 C9 47.8(12) . .
C4 C5 C8 C9 -139.6(8) . .
C11 O6 C9 C10 13.4(15) . .
C11 O6 C9 C8 -168.8(10) . .
C8 C10 C9 O6 179.7(8) 2 .
C8 C10 C9 C8 1.9(15) 2 .
C10 C8 C9 O6 -179.8(8) 2 .
C5 C8 C9 O6 1.7(13) . .
C10 C8 C9 C10 -1.8(14) 2 .
C5 C8 C9 C10 179.7(8) . .
Cd1 O3 C12 O4 0.2(8) . .
Cd1 O3 C12 C13 -176.5(4) . .
Cd1 O4 C12 O3 119(2) 2_666 .
Cd1 O4 C12 C13 -65(2) 2_666 .
O3 C12 C13 C18 -176.1(6) . .
O4 C12 C13 C18 7.1(10) . .
O3 C12 C13 C14 4.1(10) . .
O4 C12 C13 C14 -172.7(7) . .
C18 C13 C14 C15 -2.8(12) . .
C12 C13 C14 C15 177.0(7) . .
C14 C13 C18 C17 1.7(12) . .
C12 C13 C18 C17 -178.1(6) . .
C16 C17 C18 C13 0.4(12) . .
C18 C17 C16 C15 -1.2(12) . .
C18 C17 C16 C19 178.6(7) . .
C21 C20 C19 C21 -1.9(13) 2_567 .
C21 C20 C19 C16 175.5(7) 2_567 .
C15 C16 C19 C20 -41.0(11) . .
C17 C16 C19 C20 139.2(8) . .
C15 C16 C19 C21 136.2(9) . .
C17 C16 C19 C21 -43.6(11) . .
C22 O5 C21 C19 -179.0(9) . .
C22 O5 C21 C20 -1.7(14) . 2_567
C20 C19 C21 O5 179.3(7) . .
C16 C19 C21 O5 2.1(11) . .
C20 C19 C21 C20 1.8(13) . 2_567
C16 C19 C21 C20 -175.4(7) . 2_567
C17 C16 C15 C14 0.0(13) . .
C19 C16 C15 C14 -179.8(7) . .
C13 C14 C15 C16 2.0(14) . .
C25 N3 C23 C24 -1.5(9) . .
Cd1 N3 C23 C24 174.7(5) . .
N3 C23 C24 N4 0.3(10) . .
C25 N4 C24 C23 1.1(9) . .
C26 N4 C24 C23 179.8(7) . .
C23 N3 C25 N4 2.3(9) . .
Cd1 N3 C25 N4 -174.5(4) . .
C24 N4 C25 N3 -2.1(8) . .
C26 N4 C25 N3 179.1(6) . .
C25 N4 C26 C27 -29.7(10) . .
C24 N4 C26 C27 151.8(8) . .
C25 N4 C26 C29 148.0(7) . .
C24 N4 C26 C29 -30.5(11) . .
C27 C26 C29 C30 -1.0(13) . .
N4 C26 C29 C30 -178.7(7) . .
C29 C26 C27 C28 0.6(12) . .
N4 C26 C27 C28 178.3(7) . .
C34 N1 C33 C32 -0.8(9) . .
Cd1 N1 C33 C32 -179.5(5) . .
C33 N1 C34 N2 -0.8(9) . .
Cd1 N1 C34 N2 178.1(4) . .
C32 N2 C34 N1 2.0(9) . .
C31 N2 C34 N1 178.7(6) 1_645 .
N1 C33 C32 N2 2.0(9) . .
C34 N2 C32 C33 -2.3(9) . .
C31 N2 C32 C33 -179.1(7) 1_645 .
C30 C31 C28 C27 0.7(12) . .
N2 C31 C28 C27 -179.1(7) 1_465 .
C26 C27 C28 C31 -0.4(12) . .
C26 C29 C30 C31 1.3(13) . .
C28 C31 C30 C29 -1.2(13) . .
N2 C31 C30 C29 178.6(7) 1_465 .

loop_
_platon_squeeze_void_nr
_platon_squeeze_void_average_x
_platon_squeeze_void_average_y
_platon_squeeze_void_average_z
_platon_squeeze_void_volume
_platon_squeeze_void_count_electrons
_platon_squeeze_void_content
1 0.500 0.000 1.000 359 99 ' '
